data_4503020
loop_
_publ_author_name
'Cui, Jiehu'
'Lu, Zhenzhong'
'Li, Yizhi'
'Guo, Zijian'
'Zheng, Hegen'

_publ_section_title
;
 Five Novel Coordination Polymers Based on a C-Centered Triangular
 Flexible Ligand
;
_journal_issue 2
_journal_name_full 'Crystal Growth &amp; Design'
_journal_page_first 1022
_journal_paper_doi 10.1021/cg201552g
_journal_volume 12
_journal_year 2012
_chemical_formula_moiety 'C44 H30 Mn3 O14'
_chemical_formula_sum 'C44 H30 Mn3 O14'
_chemical_formula_weight 947.50
_chemical_name_systematic
; 
 ? 
;
_space_group_IT_number 15
_symmetry_cell_setting monoclinic
_symmetry_space_group_name_Hall '-C 2yc'
_symmetry_space_group_name_H-M 'C 1 2/c 1'
_atom_sites_solution_hydrogens geom
_atom_sites_solution_primary direct
_atom_sites_solution_secondary difmap
_audit_creation_method SHELXL-97
_cell_angle_alpha 90.00
_cell_angle_beta 124.540(6)
_cell_angle_gamma 90.00
_cell_formula_units_Z 4
_cell_length_a 29.722(6)
_cell_length_b 13.552(2)
_cell_length_c 18.680(4)
_cell_measurement_reflns_used 6102
_cell_measurement_temperature 293(2)
_cell_measurement_theta_max 26.000
_cell_measurement_theta_min 2.251
_cell_volume 6198(2)
_computing_cell_refinement 'SMART (Bruker, 2000)'
_computing_data_collection 'SMART (Bruker, 2000)'
_computing_data_reduction 'SMART (Bruker, 2000)'
_computing_molecular_graphics SHELXTL
_computing_publication_material SHELXTL
_computing_structure_refinement 'SHELXL-97 (Sheldrick, 1997)'
_computing_structure_solution 'SHELXS-97 (Sheldrick, 1990)'
_diffrn_ambient_temperature 293(2)
_diffrn_measured_fraction_theta_full 0.996
_diffrn_measured_fraction_theta_max 0.996
_diffrn_measurement_device_type 'CCD area detector'
_diffrn_measurement_method 'phi and omega scans'
_diffrn_radiation_monochromator graphite
_diffrn_radiation_source 'fine-focus sealed tube'
_diffrn_radiation_type MoK\a
_diffrn_radiation_wavelength 0.71073
_diffrn_reflns_av_R_equivalents 0.0774
_diffrn_reflns_av_sigmaI/netI 0.0815
_diffrn_reflns_limit_h_max 23
_diffrn_reflns_limit_h_min -36
_diffrn_reflns_limit_k_max 16
_diffrn_reflns_limit_k_min -16
_diffrn_reflns_limit_l_max 23
_diffrn_reflns_limit_l_min -21
_diffrn_reflns_number 16282
_diffrn_reflns_theta_full 26.00
_diffrn_reflns_theta_max 26.00
_diffrn_reflns_theta_min 1.72
_exptl_absorpt_coefficient_mu 0.648
_exptl_absorpt_correction_T_max 0.873
_exptl_absorpt_correction_T_min 0.823
_exptl_absorpt_correction_type multi-scan
_exptl_absorpt_process_details 'SADABS; Bruker, 2000'
_exptl_crystal_colour colourless
_exptl_crystal_density_diffrn 1.015
_exptl_crystal_density_method 'not measured'
_exptl_crystal_description block
_exptl_crystal_F_000 1924
_exptl_crystal_size_max 0.28
_exptl_crystal_size_mid 0.26
_exptl_crystal_size_min 0.22
_platon_squeeze_details
;
;
_refine_diff_density_max 0.823
_refine_diff_density_min -0.496
_refine_diff_density_rms 0.053
_refine_ls_extinction_method none
_refine_ls_goodness_of_fit_ref 1.029
_refine_ls_hydrogen_treatment constr
_refine_ls_matrix_type full
_refine_ls_number_parameters 264
_refine_ls_number_reflns 6075
_refine_ls_number_restraints 0
_refine_ls_restrained_S_all 1.029
_refine_ls_R_factor_all 0.0679
_refine_ls_R_factor_gt 0.0447
_refine_ls_shift/su_max 0.001
_refine_ls_shift/su_mean 0.000
_refine_ls_structure_factor_coef Fsqd
_refine_ls_weighting_details 'calc w=1/[\s^2^(Fo^2^)+(0.0136P)^2^+0.0000P] where P=(Fo^2^+2Fc^2^)/3'
_refine_ls_weighting_scheme calc
_refine_ls_wR_factor_gt 0.0858
_refine_ls_wR_factor_ref 0.0884
_reflns_number_gt 3688
_reflns_number_total 6075
_reflns_threshold_expression >2sigma(I)
_cod_data_source_file cg201552g_si_002.cif
_cod_data_source_block 2
_cod_depositor_comments
;
The following automatic conversions were performed:

'_symmetry_cell_setting' value 'Monoclinic' changed to 'monoclinic'
according to /home/saulius/struct/CIF-dictionaries/cif_core.dic
dictionary named 'cif_core.dic' version 2.4.1 from 2010-06-29.

Automatic conversion script
Id: cif_fix_values 1715 2011-07-08 13:25:40Z adriana 
;
_cod_original_sg_symbol_Hall '-C2yc '
_cod_original_sg_symbol_H-M 'C2/c '
_cod_database_code 4503020

loop_
_symmetry_equiv_pos_as_xyz
'x, y, z'
'-x, y, -z+1/2'
'x+1/2, y+1/2, z'
'-x+1/2, y+1/2, -z+1/2'
'-x, -y, -z'
'x, -y, z-1/2'
'-x+1/2, -y+1/2, -z'
'x+1/2, -y+1/2, z-1/2'

loop_
_atom_site_label
_atom_site_type_symbol
_atom_site_fract_x
_atom_site_fract_y
_atom_site_fract_z
_atom_site_U_iso_or_equiv
_atom_site_adp_type
_atom_site_occupancy
_atom_site_symmetry_multiplicity
_atom_site_calc_flag
_atom_site_refinement_flags
C1 C 0.41429(11) 0.8130(2) 0.2567(2) 0.0599(9) Uani 1 1 d .
C2 C 0.38281(11) 0.7229(2) 0.21083(19) 0.0509(8) Uani 1 1 d .
C3 C 0.34231(12) 0.6900(2) 0.2174(2) 0.0690(10) Uani 1 1 d .
H3 H 0.3333 0.7252 0.2504 0.083 Uiso 1 1 calc R
C4 C 0.31436(11) 0.6050(2) 0.1756(2) 0.0656(10) Uani 1 1 d .
H4 H 0.2867 0.5837 0.1811 0.079 Uiso 1 1 calc R
C5 C 0.32599(9) 0.5509(2) 0.12651(17) 0.0414(7) Uani 1 1 d .
C6 C 0.36767(12) 0.5824(3) 0.1218(2) 0.0749(11) Uani 1 1 d .
H6 H 0.3777 0.5458 0.0908 0.090 Uiso 1 1 calc R
C7 C 0.39535(13) 0.6691(3) 0.1631(2) 0.0830(12) Uani 1 1 d .
H7A H 0.4231 0.6907 0.1579 0.100 Uiso 1 1 calc R
C8 C 0.29580(9) 0.45686(19) 0.07883(18) 0.0430(7) Uani 1 1 d .
H8 H 0.2949 0.4549 0.0255 0.052 Uiso 1 1 calc R
C9 C 0.23599(10) 0.46238(19) 0.05015(17) 0.0383(7) Uani 1 1 d .
C10 C 0.20185(10) 0.5267(2) -0.01590(18) 0.0475(8) Uani 1 1 d .
H10 H 0.2154 0.5629 -0.0421 0.057 Uiso 1 1 calc R
C11 C 0.14848(10) 0.5389(2) -0.04417(17) 0.0445(7) Uani 1 1 d .
H11 H 0.1261 0.5817 -0.0899 0.053 Uiso 1 1 calc R
C12 C 0.12797(10) 0.4882(2) -0.00523(16) 0.0375(7) Uani 1 1 d .
C13 C 0.16104(10) 0.4234(2) 0.06083(17) 0.0468(8) Uani 1 1 d .
H13 H 0.1474 0.3887 0.0875 0.056 Uiso 1 1 calc R
C14 C 0.21522(10) 0.4095(2) 0.08812(17) 0.0495(8) Uani 1 1 d .
H14 H 0.2372 0.3645 0.1320 0.059 Uiso 1 1 calc R
C15 C 0.07023(10) 0.5028(2) -0.03523(18) 0.0405(7) Uani 1 1 d .
C16 C 0.32711(9) 0.3657(2) 0.13122(18) 0.0416(7) Uani 1 1 d .
C17 C 0.33368(12) 0.2901(2) 0.0891(2) 0.0666(10) Uani 1 1 d .
H17 H 0.3166 0.2938 0.0293 0.080 Uiso 1 1 calc R
C18 C 0.36516(12) 0.2086(2) 0.1337(2) 0.0673(10) Uani 1 1 d .
H18 H 0.3693 0.1589 0.1034 0.081 Uiso 1 1 calc R
C19 C 0.39066(10) 0.1996(2) 0.22218(17) 0.0419(7) Uani 1 1 d .
C20 C 0.38253(11) 0.2734(2) 0.26355(18) 0.0586(9) Uani 1 1 d .
H20 H 0.3977 0.2682 0.3227 0.070 Uiso 1 1 calc R
C21 C 0.35185(11) 0.3562(2) 0.21827(19) 0.0581(9) Uani 1 1 d .
H21 H 0.3481 0.4065 0.2484 0.070 Uiso 1 1 calc R
C22 C 0.42569(10) 0.1112(2) 0.26776(19) 0.0424(7) Uani 1 1 d .
Mn1 Mn 0.5000 0.95586(4) 0.2500 0.03574(16) Uani 1 2 d S
Mn2 Mn 0.464606(14) 0.94695(3) 0.39796(2) 0.04054(13) Uani 1 1 d .
O1 O 0.44940(7) 0.84197(16) 0.24488(14) 0.076 Uani 1 1 d .
O2 O 0.40450(8) 0.85513(16) 0.30509(14) 0.077 Uani 1 1 d .
O3 O 0.05510(7) 0.47614(15) 0.01157(13) 0.0568(6) Uani 1 1 d .
O4 O 0.03729(6) 0.54422(14) -0.10744(11) 0.0470(5) Uani 1 1 d .
O5 O 0.43495(7) 0.08850(14) 0.34069(13) 0.0552(5) Uani 1 1 d .
O6 O 0.44309(7) 0.06467(15) 0.23115(12) 0.0582(6) Uani 1 1 d .
O7 O 0.50547(8) 0.81696(15) 0.48363(13) 0.0790(7) Uani 1 1 d .
H7B H 0.5069 0.8236 0.5301 0.095 Uiso 1 1 d R
H7C H 0.5378 0.8113 0.4967 0.095 Uiso 1 1 d R

loop_
_atom_site_aniso_label
_atom_site_aniso_U_11
_atom_site_aniso_U_22
_atom_site_aniso_U_33
_atom_site_aniso_U_23
_atom_site_aniso_U_13
_atom_site_aniso_U_12
C1 0.0466(19) 0.044(2) 0.055(2) 0.0011(16) 0.0087(15) -0.0104(16)
C2 0.0404(18) 0.049(2) 0.0489(19) 0.0005(16) 0.0164(15) -0.0091(15)
C3 0.066(2) 0.063(2) 0.085(3) -0.033(2) 0.047(2) -0.0236(19)
C4 0.0522(19) 0.066(2) 0.092(3) -0.030(2) 0.0493(19) -0.0262(18)
C5 0.0293(14) 0.0422(18) 0.0458(17) -0.0024(15) 0.0171(13) 0.0008(14)
C6 0.064(2) 0.079(3) 0.099(3) -0.033(2) 0.057(2) -0.019(2)
C7 0.062(2) 0.090(3) 0.110(3) -0.027(3) 0.056(2) -0.038(2)
C8 0.0325(15) 0.0397(17) 0.0507(17) -0.0031(15) 0.0198(13) 0.0027(14)
C9 0.0319(14) 0.0341(17) 0.0387(16) -0.0037(13) 0.0141(12) -0.0002(13)
C10 0.0386(16) 0.050(2) 0.0539(18) 0.0079(15) 0.0260(14) -0.0002(14)
C11 0.0338(15) 0.0464(19) 0.0435(17) 0.0074(15) 0.0161(13) 0.0022(14)
C12 0.0290(14) 0.0432(18) 0.0322(15) -0.0073(14) 0.0126(12) -0.0036(13)
C13 0.0389(16) 0.056(2) 0.0431(17) 0.0028(15) 0.0219(13) -0.0027(14)
C14 0.0379(16) 0.0452(19) 0.0469(18) 0.0067(15) 0.0130(14) 0.0042(14)
C15 0.0346(16) 0.0493(19) 0.0382(17) -0.0096(15) 0.0211(14) -0.0027(14)
C16 0.0290(15) 0.0438(19) 0.0434(18) -0.0080(15) 0.0154(13) 0.0002(13)
C17 0.073(2) 0.060(2) 0.0433(19) -0.0017(18) 0.0190(17) 0.0180(19)
C18 0.079(2) 0.051(2) 0.054(2) -0.0085(18) 0.0265(18) 0.0239(19)
C19 0.0393(16) 0.0393(18) 0.0432(18) -0.0011(15) 0.0210(14) 0.0044(14)
C20 0.066(2) 0.058(2) 0.0486(19) 0.0024(17) 0.0304(17) 0.0187(18)
C21 0.070(2) 0.051(2) 0.051(2) -0.0092(17) 0.0328(17) 0.0161(17)
C22 0.0323(15) 0.0403(19) 0.0426(18) -0.0016(15) 0.0140(14) -0.0002(13)
Mn1 0.0301(3) 0.0350(4) 0.0398(3) 0.000 0.0184(3) 0.000
Mn2 0.0332(2) 0.0482(3) 0.0369(2) -0.0039(2) 0.01794(18) -0.0065(2)
O1 0.045 0.056 0.100 0.013 0.024 -0.022
O2 0.070 0.060 0.070 -0.029 0.022 -0.032
O3 0.0453(12) 0.0778(17) 0.0557(13) 0.0028(12) 0.0337(10) 0.0031(11)
O4 0.0266(9) 0.0668(14) 0.0382(11) -0.0052(11) 0.0128(8) 0.0056(10)
O5 0.0574(12) 0.0506(14) 0.0570(13) 0.0073(12) 0.0320(10) 0.0080(11)
O6 0.0555(12) 0.0608(15) 0.0511(13) 0.0011(11) 0.0259(10) 0.0245(11)
O7 0.0830(15) 0.0816(17) 0.0794(16) 0.0238(14) 0.0502(13) 0.0125(14)

loop_
_atom_type_symbol
_atom_type_description
_atom_type_scat_dispersion_real
_atom_type_scat_dispersion_imag
_atom_type_scat_source
C C 0.0033 0.0016 'International Tables Vol C Tables 4.2.6.8 and 6.1.1.4'
H H 0.0000 0.0000 'International Tables Vol C Tables 4.2.6.8 and 6.1.1.4'
Mn Mn 0.3368 0.7283 'International Tables Vol C Tables 4.2.6.8 and 6.1.1.4'
O O 0.0106 0.0060 'International Tables Vol C Tables 4.2.6.8 and 6.1.1.4'

loop_
_geom_angle_atom_site_label_1
_geom_angle_atom_site_label_2
_geom_angle_atom_site_label_3
_geom_angle
_geom_angle_site_symmetry_1
_geom_angle_site_symmetry_3
O2 C1 O1 123.5(3) . .
O2 C1 C2 118.1(3) . .
O1 C1 C2 118.4(3) . .
C3 C2 C7 118.2(3) . .
C3 C2 C1 121.5(3) . .
C7 C2 C1 120.3(3) . .
C2 C3 C4 120.5(3) . .
C2 C3 H3 119.8 . .
C4 C3 H3 119.8 . .
C5 C4 C3 122.0(3) . .
C5 C4 H4 119.0 . .
C3 C4 H4 119.0 . .
C6 C5 C4 117.6(3) . .
C6 C5 C8 118.8(3) . .
C4 C5 C8 123.6(2) . .
C5 C6 C7 120.2(3) . .
C5 C6 H6 119.9 . .
C7 C6 H6 119.9 . .
C2 C7 C6 121.5(3) . .
C2 C7 H7A 119.3 . .
C6 C7 H7A 119.3 . .
C5 C8 C16 111.16(19) . .
C5 C8 C9 110.1(2) . .
C16 C8 C9 115.3(2) . .
C5 C8 H8 106.6 . .
C16 C8 H8 106.6 . .
C9 C8 H8 106.6 . .
C14 C9 C10 118.3(2) . .
C14 C9 C8 124.2(2) . .
C10 C9 C8 117.5(3) . .
C11 C10 C9 121.8(3) . .
C11 C10 H10 119.1 . .
C9 C10 H10 119.1 . .
C10 C11 C12 120.1(3) . .
C10 C11 H11 119.9 . .
C12 C11 H11 119.9 . .
C11 C12 C13 119.4(2) . .
C11 C12 C15 120.0(3) . .
C13 C12 C15 120.6(3) . .
C12 C13 C14 120.2(3) . .
C12 C13 H13 119.9 . .
C14 C13 H13 119.9 . .
C9 C14 C13 120.1(3) . .
C9 C14 H14 119.9 . .
C13 C14 H14 119.9 . .
O3 C15 O4 120.7(2) . .
O3 C15 C12 119.8(3) . .
O4 C15 C12 119.5(3) . .
C21 C16 C17 117.4(3) . .
C21 C16 C8 124.4(3) . .
C17 C16 C8 118.2(3) . .
C16 C17 C18 121.4(3) . .
C16 C17 H17 119.3 . .
C18 C17 H17 119.3 . .
C19 C18 C17 121.2(3) . .
C19 C18 H18 119.4 . .
C17 C18 H18 119.4 . .
C20 C19 C18 117.4(3) . .
C20 C19 C22 123.6(3) . .
C18 C19 C22 119.0(3) . .
C19 C20 C21 120.8(3) . .
C19 C20 H20 119.6 . .
C21 C20 H20 119.6 . .
C16 C21 C20 121.9(3) . .
C16 C21 H21 119.1 . .
C20 C21 H21 119.1 . .
O6 C22 O5 124.5(3) . .
O6 C22 C19 117.9(3) . .
O5 C22 C19 117.6(3) . .
O6 Mn1 O6 91.73(11) 2_665 1_565
O6 Mn1 O1 173.88(8) 2_665 .
O6 Mn1 O1 91.15(8) 1_565 .
O6 Mn1 O1 91.15(8) 2_665 2_655
O6 Mn1 O1 173.88(8) 1_565 2_655
O1 Mn1 O1 86.50(12) . 2_655
O6 Mn1 O4 90.47(7) 2_665 7_565
O6 Mn1 O4 89.57(7) 1_565 7_565
O1 Mn1 O4 94.94(8) . 7_565
O1 Mn1 O4 85.01(8) 2_655 7_565
O6 Mn1 O4 89.57(7) 2_665 8_566
O6 Mn1 O4 90.47(7) 1_565 8_566
O1 Mn1 O4 85.01(8) . 8_566
O1 Mn1 O4 94.94(8) 2_655 8_566
O4 Mn1 O4 179.94(10) 7_565 8_566
O2 Mn2 O3 106.57(9) . 4
O2 Mn2 O5 101.95(8) . 1_565
O3 Mn2 O5 90.55(8) 4 1_565
O2 Mn2 O7 89.23(9) . .
O3 Mn2 O7 81.89(8) 4 .
O5 Mn2 O7 167.97(8) 1_565 .
O2 Mn2 O4 113.32(9) . 8_566
O3 Mn2 O4 137.95(7) 4 8_566
O5 Mn2 O4 93.72(7) 1_565 8_566
O7 Mn2 O4 85.80(7) . 8_566
O2 Mn2 O3 164.11(8) . 8_566
O3 Mn2 O3 84.08(7) 4 8_566
O5 Mn2 O3 89.46(7) 1_565 8_566
O7 Mn2 O3 80.49(7) . 8_566
O4 Mn2 O3 54.21(6) 8_566 8_566
C1 O1 Mn1 150.0(2) . .
C1 O2 Mn2 116.4(2) . .
C15 O3 Mn2 172.3(2) . 4_545
C15 O3 Mn2 85.79(16) . 8_465
Mn2 O3 Mn2 95.92(7) 4_545 8_465
C15 O4 Mn2 99.22(17) . 8_465
C15 O4 Mn1 146.55(18) . 7_565
Mn2 O4 Mn1 102.50(6) 8_465 7_565
C22 O5 Mn2 122.38(19) . 1_545
C22 O6 Mn1 143.81(19) . 1_545
Mn2 O7 H7B 110.0 . .
Mn2 O7 H7C 110.3 . .
H7B O7 H7C 108.8 . .

loop_
_geom_bond_atom_site_label_1
_geom_bond_atom_site_label_2
_geom_bond_distance
_geom_bond_site_symmetry_2
C1 O2 1.236(3) .
C1 O1 1.246(3) .
C1 C2 1.480(4) .
C2 C3 1.353(4) .
C2 C7 1.358(4) .
C3 C4 1.376(4) .
C3 H3 0.9300 .
C4 C5 1.363(4) .
C4 H4 0.9300 .
C5 C6 1.360(4) .
C5 C8 1.522(3) .
C6 C7 1.390(4) .
C6 H6 0.9300 .
C7 H7A 0.9300 .
C8 C16 1.523(3) .
C8 C9 1.540(3) .
C8 H8 0.9800 .
C9 C14 1.376(3) .
C9 C10 1.375(3) .
C10 C11 1.369(3) .
C10 H10 0.9300 .
C11 C12 1.369(3) .
C11 H11 0.9300 .
C12 C13 1.372(3) .
C12 C15 1.486(3) .
C13 C14 1.399(3) .
C13 H13 0.9300 .
C14 H14 0.9300 .
C15 O3 1.242(3) .
C15 O4 1.263(3) .
C16 C21 1.359(4) .
C16 C17 1.371(4) .
C17 C18 1.380(4) .
C17 H17 0.9300 .
C18 C19 1.379(4) .
C18 H18 0.9300 .
C19 C20 1.367(4) .
C19 C22 1.496(4) .
C20 C21 1.389(4) .
C20 H20 0.9300 .
C21 H21 0.9300 .
C22 O6 1.238(3) .
C22 O5 1.265(3) .
Mn1 O6 2.1176(19) 2_665
Mn1 O6 2.1176(19) 1_565
Mn1 O1 2.119(2) .
Mn1 O1 2.119(2) 2_655
Mn1 O4 2.2301(18) 7_565
Mn1 O4 2.2301(18) 8_566
Mn2 O2 2.0579(19) .
Mn2 O3 2.116(2) 4
Mn2 O5 2.129(2) 1_565
Mn2 O7 2.222(2) .
Mn2 O4 2.2224(17) 8_566
Mn2 O3 2.5203(19) 8_566
O3 Mn2 2.116(2) 4_545
O3 Mn2 2.5203(19) 8_465
O4 Mn2 2.2224(17) 8_465
O4 Mn1 2.2301(18) 7_565
O5 Mn2 2.129(2) 1_545
O6 Mn1 2.1176(19) 1_545
O7 H7B 0.8500 .
O7 H7C 0.8501 .

loop_
_geom_torsion_atom_site_label_1
_geom_torsion_atom_site_label_2
_geom_torsion_atom_site_label_3
_geom_torsion_atom_site_label_4
_geom_torsion
_geom_torsion_site_symmetry_1
_geom_torsion_site_symmetry_4
O2 C1 C2 C3 3.6(4) . .
O1 C1 C2 C3 -176.8(3) . .
O2 C1 C2 C7 -174.1(3) . .
O1 C1 C2 C7 5.4(4) . .
C7 C2 C3 C4 -0.9(5) . .
C1 C2 C3 C4 -178.7(3) . .
C2 C3 C4 C5 0.0(5) . .
C3 C4 C5 C6 1.8(5) . .
C3 C4 C5 C8 -179.6(3) . .
C4 C5 C6 C7 -2.6(5) . .
C8 C5 C6 C7 178.7(3) . .
C3 C2 C7 C6 0.0(5) . .
C1 C2 C7 C6 177.8(3) . .
C5 C6 C7 C2 1.8(5) . .
C6 C5 C8 C16 81.2(3) . .
C4 C5 C8 C16 -97.4(3) . .
C6 C5 C8 C9 -149.7(3) . .
C4 C5 C8 C9 31.7(4) . .
C5 C8 C9 C14 -107.1(3) . .
C16 C8 C9 C14 19.6(4) . .
C5 C8 C9 C10 70.8(3) . .
C16 C8 C9 C10 -162.5(2) . .
C14 C9 C10 C11 -0.1(4) . .
C8 C9 C10 C11 -178.1(2) . .
C9 C10 C11 C12 1.6(4) . .
C10 C11 C12 C13 -1.6(4) . .
C10 C11 C12 C15 179.0(2) . .
C11 C12 C13 C14 0.1(4) . .
C15 C12 C13 C14 179.5(3) . .
C10 C9 C14 C13 -1.4(4) . .
C8 C9 C14 C13 176.5(2) . .
C12 C13 C14 C9 1.5(4) . .
C11 C12 C15 O3 -163.1(3) . .
C13 C12 C15 O3 17.5(4) . .
C11 C12 C15 O4 15.4(4) . .
C13 C12 C15 O4 -164.0(3) . .
C5 C8 C16 C21 42.8(4) . .
C9 C8 C16 C21 -83.4(3) . .
C5 C8 C16 C17 -133.2(3) . .
C9 C8 C16 C17 100.6(3) . .
C21 C16 C17 C18 -1.4(5) . .
C8 C16 C17 C18 174.8(3) . .
C16 C17 C18 C19 0.9(5) . .
C17 C18 C19 C20 1.4(5) . .
C17 C18 C19 C22 -178.2(3) . .
C18 C19 C20 C21 -3.0(4) . .
C22 C19 C20 C21 176.5(3) . .
C17 C16 C21 C20 -0.2(4) . .
C8 C16 C21 C20 -176.2(3) . .
C19 C20 C21 C16 2.5(5) . .
C20 C19 C22 O6 -159.4(3) . .
C18 C19 C22 O6 20.1(4) . .
C20 C19 C22 O5 21.4(4) . .
C18 C19 C22 O5 -159.1(3) . .
O2 C1 O1 Mn1 -20.1(6) . .
C2 C1 O1 Mn1 160.4(3) . .
O6 Mn1 O1 C1 89.4(9) 2_665 .
O6 Mn1 O1 C1 -28.8(4) 1_565 .
O1 Mn1 O1 C1 156.9(5) 2_655 .
O4 Mn1 O1 C1 -118.4(4) 7_565 .
O4 Mn1 O1 C1 61.6(4) 8_566 .
O1 C1 O2 Mn2 -20.3(4) . .
C2 C1 O2 Mn2 159.26(18) . .
O3 Mn2 O2 C1 -165.4(2) 4 .
O5 Mn2 O2 C1 100.4(2) 1_565 .
O7 Mn2 O2 C1 -84.1(2) . .
O4 Mn2 O2 C1 1.0(3) 8_566 .
O3 Mn2 O2 C1 -34.7(5) 8_566 .
O4 C15 O3 Mn2 -106.4(14) . 4_545
C12 C15 O3 Mn2 72.0(16) . 4_545
O4 C15 O3 Mn2 -3.2(3) . 8_465
C12 C15 O3 Mn2 175.3(2) . 8_465
O3 C15 O4 Mn2 3.6(3) . 8_465
C12 C15 O4 Mn2 -174.8(2) . 8_465
O3 C15 O4 Mn1 -126.4(3) . 7_565
C12 C15 O4 Mn1 55.1(4) . 7_565
O6 C22 O5 Mn2 -16.2(4) . 1_545
C19 C22 O5 Mn2 162.92(16) . 1_545
O5 C22 O6 Mn1 -14.4(5) . 1_545
C19 C22 O6 Mn1 166.5(2) . 1_545

loop_
_platon_squeeze_void_nr
_platon_squeeze_void_average_x
_platon_squeeze_void_average_y
_platon_squeeze_void_average_z
_platon_squeeze_void_volume
_platon_squeeze_void_count_electrons
_platon_squeeze_void_content
1 0.009 -0.023 0.002 2921 73 ' '
